data_7115172
loop_
_publ_author_name
'Hirano, Masafumi'
'Kiyota, Sayori'
'Imoto, Masataka'
'Komiya, Sanshiro'

_publ_section_title
;
 Michael addition of N-bonded enolato ligands to acrylonitrile in iron and
 ruthenium complexes
;
_journal_issue 17
_journal_name_full 'Chemical Communications'
_journal_page_first 1679
_journal_paper_doi 10.1039/b004099l
_journal_year 2000
_chemical_formula_sum 'C29 H67 Fe N O4 P4'
_chemical_formula_weight 673.59
_space_group_IT_number 15
_symmetry_cell_setting monoclinic
_symmetry_Int_Tables_number 15
_symmetry_space_group_name_Hall '-C 2yc'
_symmetry_space_group_name_H-M 'C 1 2/c 1'
_cell_angle_alpha 90
_cell_angle_beta 111.68(4)
_cell_angle_gamma 90
_cell_formula_units_Z 8
_cell_length_a 32.31(2)
_cell_length_b 13.63(1)
_cell_length_c 17.54(1)
_cell_measurement_reflns_used 22
_cell_measurement_temperature 113.2
_cell_measurement_theta_max 15.0
_cell_measurement_theta_min 14.9
_cell_volume 7178(8)
_computing_cell_refinement 'MSC/AFC Diffractometer Control'
_computing_data_collection 'MSC/AFC Diffractometer Control'
_computing_data_reduction 'teXsan Ver. 1.10'
_computing_publication_material 'teXsan Ver. 1.10'
_computing_structure_refinement 'teXsan Ver. 1.10'
_computing_structure_solution SAPI91
_diffrn_measured_fraction_theta_full 0.9960
_diffrn_measured_fraction_theta_max 0.9960
_diffrn_measurement_device_type 'Rigaku AFC7R'
_diffrn_measurement_method \w-2\q
_diffrn_radiation_type 'Mo K\a'
_diffrn_radiation_wavelength 0.7107
_diffrn_reflns_av_R_equivalents 0.046
_diffrn_reflns_limit_h_max 38
_diffrn_reflns_limit_h_min 0
_diffrn_reflns_limit_k_max 16
_diffrn_reflns_limit_k_min 0
_diffrn_reflns_limit_l_max 19
_diffrn_reflns_limit_l_min -20
_diffrn_reflns_number 6421
_diffrn_reflns_theta_full 25.00
_diffrn_reflns_theta_max 25.00
_diffrn_standards_decay_% 2.91
_diffrn_standards_interval_count 150
_diffrn_standards_number 3
_exptl_absorpt_coefficient_mu 0.630
_exptl_absorpt_correction_T_max 0.999
_exptl_absorpt_correction_T_min 0.746
_exptl_absorpt_correction_type psi-scan
_exptl_absorpt_process_details '(North, Phillips & Mathews, 1968)'
_exptl_crystal_colour orange
_exptl_crystal_density_diffrn 1.246
_exptl_crystal_density_method 'not measured'
_exptl_crystal_description needle
_exptl_crystal_size_max 0.95
_exptl_crystal_size_mid 0.85
_exptl_crystal_size_min 0.70
_refine_diff_density_max 0.90
_refine_diff_density_min -0.50
_refine_ls_extinction_method none
_refine_ls_goodness_of_fit_ref 1.030
_refine_ls_number_parameters 327
_refine_ls_number_reflns 4391
_refine_ls_R_factor_gt 0.0536
_refine_ls_shift/su_max 3.5692
_refine_ls_structure_factor_coef F
_refine_ls_weighting_details 'w = 1/[\s^2^(Fo) + 0.00801|Fo|^2^]'
_refine_ls_weighting_scheme calc
_refine_ls_wR_factor_ref 0.0976
_reflns_number_gt 4391
_reflns_number_total 6302
_reflns_threshold_expression F^2^>3.0\s(F^2^)
_cod_data_source_file b004099l.txt
_cod_data_source_block FeH(NCCHCO2Et)(depe)2
_cod_original_cell_volume 7179(8)
_cod_original_formula_sum 'C29 H67 Fe N O4 P4 '
_cod_database_code 7115172

loop_
_symmetry_equiv_pos_as_xyz
x,y,z
-x,y,1/2-z
-x,-y,-z
x,-y,1/2+z
1/2+x,1/2+y,z
1/2-x,1/2+y,1/2-z
1/2-x,1/2-y,-z
1/2+x,1/2-y,1/2+z

loop_
_atom_site_label
_atom_site_type_symbol
_atom_site_fract_x
_atom_site_fract_y
_atom_site_fract_z
_atom_site_U_iso_or_equiv
_atom_site_adp_type
_atom_site_occupancy
_atom_site_calc_flag
_atom_site_refinement_flags
Fe(1) Fe 0.14176(2) 0.23311(5) 0.12360(4) 0.0185(2) Uani 1.00 d .
P(1) P 0.16150(4) 0.33616(9) 0.04498(8) 0.0233(3) Uani 1.00 d .
P(2) P 0.20232(4) 0.28649(9) 0.22440(8) 0.0217(3) Uani 1.00 d .
P(3) P 0.12286(4) 0.13395(9) 0.20575(8) 0.0214(3) Uani 1.00 d .
P(4) P 0.07768(4) 0.19216(9) 0.02688(8) 0.0226(3) Uani 1.00 d .
O(1) O 0.1916(1) -0.1756(2) -0.0226(2) 0.0290(10) Uani 1.00 d .
O(2) O 0.1406(1) -0.1095(2) 0.0231(2) 0.0265(9) Uani 1.00 d .
O(3) O 0.2256(1) 0.6340(3) 0.0417(2) 0.0359(9) Uiso 1.00 d .
O(4) O 0.0128(6) 0.407(1) -0.255(1) 0.133(6) Uiso 0.50 d P
N(1) N 0.1716(1) 0.1245(3) 0.0934(2) 0.0185(9) Uani 1.00 d .
C(1) C 0.1861(1) 0.0594(3) 0.0678(3) 0.021(1) Uani 1.00 d .
C(2) C 0.2031(2) -0.0167(4) 0.0356(3) 0.024(1) Uani 1.00 d .
C(3) C 0.1796(1) -0.1040(4) 0.0100(3) 0.022(1) Uani 1.00 d .
C(4) C 0.1168(2) -0.2011(4) 0.0029(3) 0.035(1) Uani 1.00 d .
C(5) C 0.0800(2) -0.1959(5) 0.0342(7) 0.076(3) Uani 1.00 d .
C(6) C 0.1287(2) 0.4472(4) 0.0025(4) 0.037(1) Uani 1.00 d .
C(7) C 0.1271(2) 0.5227(4) 0.0653(4) 0.046(2) Uani 1.00 d .
C(8) C 0.1677(2) 0.2854(4) -0.0478(3) 0.032(1) Uani 1.00 d .
C(9) C 0.1985(2) 0.3401(4) -0.0815(4) 0.039(2) Uani 1.00 d .
C(10) C 0.2173(2) 0.3893(4) 0.1023(3) 0.030(1) Uani 1.00 d .
C(11) C 0.2221(2) 0.4006(4) 0.1917(3) 0.028(1) Uani 1.00 d .
C(12) C 0.2032(2) 0.3212(4) 0.3263(3) 0.029(1) Uani 1.00 d .
C(13) C 0.1697(2) 0.3995(4) 0.3244(4) 0.038(2) Uani 1.00 d .
C(14) C 0.2516(2) 0.2049(4) 0.2517(3) 0.028(1) Uani 1.00 d .
C(15) C 0.2968(2) 0.2517(4) 0.2939(4) 0.036(1) Uani 1.00 d .
C(16) C 0.1016(2) 0.1804(4) 0.2828(3) 0.032(1) Uani 1.00 d .
C(17) C 0.0611(2) 0.2477(5) 0.2507(4) 0.039(2) Uani 1.00 d .
C(18) C 0.1644(2) 0.0442(4) 0.2676(3) 0.026(1) Uani 1.00 d .
C(19) C 0.1473(2) -0.0419(4) 0.3042(4) 0.037(2) Uani 1.00 d .
C(20) C 0.0773(2) 0.0536(4) 0.1414(3) 0.027(1) Uani 1.00 d .
C(21) C 0.0449(2) 0.1147(4) 0.0714(3) 0.026(1) Uani 1.00 d .
C(22) C 0.0347(2) 0.2815(4) -0.0322(4) 0.034(1) Uani 1.00 d .
C(23) C 0.0245(2) 0.3601(4) 0.0201(4) 0.039(2) Uani 1.00 d .
C(24) C 0.0804(2) 0.1109(4) -0.0565(3) 0.030(1) Uani 1.00 d .
C(25) C 0.0371(2) 0.0857(5) -0.1256(4) 0.046(2) Uani 1.00 d .
C(26) C 0.0793(5) 0.362(1) -0.2760(9) 0.051(3) Uiso 0.50 d P
C(27) C 0.0619(9) 0.426(2) -0.249(2) 0.097(7) Uiso 0.50 d P
C(28) C -0.0085(7) 0.480(2) -0.213(1) 0.095(6) Uiso 0.50 d P
C(29) C -0.060(1) 0.468(3) -0.238(3) 0.14(1) Uiso 0.50 d P
H(1) H 0.117(2) 0.312(4) 0.149(4) 0.04(1) Uiso 1.00 calc .
H(2) H 0.2314 -0.0091 0.0313 0.0282 Uiso 1.00 calc .
H(3) H 0.1047 -0.2101 -0.0549 0.0414 Uiso 1.00 calc .
H(4) H 0.1359 -0.2543 0.0278 0.0414 Uiso 1.00 calc .
H(5) H 0.0638 -0.2558 0.0227 0.0858 Uiso 1.00 calc .
H(6) H 0.0924 -0.1865 0.0923 0.0858 Uiso 1.00 calc .
H(7) H 0.0610 -0.1431 0.0094 0.0858 Uiso 1.00 calc .
H(8) H 0.1414 0.4777 -0.0326 0.0436 Uiso 1.00 calc .
H(9) H 0.0992 0.4274 -0.0286 0.0436 Uiso 1.00 calc .
H(10) H 0.1098 0.5771 0.0376 0.0530 Uiso 1.00 calc .
H(11) H 0.1566 0.5441 0.0966 0.0530 Uiso 1.00 calc .
H(12) H 0.1143 0.4939 0.1005 0.0530 Uiso 1.00 calc .
H(13) H 0.1388 0.2843 -0.0899 0.0368 Uiso 1.00 calc .
H(14) H 0.1786 0.2207 -0.0355 0.0368 Uiso 1.00 calc .
H(15) H 0.2275 0.3415 -0.0412 0.0464 Uiso 1.00 calc .
H(16) H 0.1987 0.3062 -0.1289 0.0464 Uiso 1.00 calc .
H(17) H 0.1877 0.4045 -0.0962 0.0464 Uiso 1.00 calc .
H(18) H 0.2198 0.4511 0.0799 0.0352 Uiso 1.00 calc .
H(19) H 0.2397 0.3463 0.0986 0.0352 Uiso 1.00 calc .
H(20) H 0.2047 0.4545 0.1968 0.0328 Uiso 1.00 calc .
H(21) H 0.2524 0.4114 0.2249 0.0328 Uiso 1.00 calc .
H(22) H 0.1969 0.2644 0.3514 0.0344 Uiso 1.00 calc .
H(23) H 0.2320 0.3447 0.3579 0.0344 Uiso 1.00 calc .
H(24) H 0.1719 0.4143 0.3787 0.0444 Uiso 1.00 calc .
H(25) H 0.1754 0.4574 0.2994 0.0444 Uiso 1.00 calc .
H(26) H 0.1403 0.3771 0.2934 0.0444 Uiso 1.00 calc .
H(27) H 0.2513 0.1758 0.2020 0.0329 Uiso 1.00 calc .
H(28) H 0.2481 0.1550 0.2866 0.0329 Uiso 1.00 calc .
H(29) H 0.3012 0.3017 0.2596 0.0419 Uiso 1.00 calc .
H(30) H 0.2980 0.2808 0.3442 0.0419 Uiso 1.00 calc .
H(31) H 0.3194 0.2039 0.3048 0.0419 Uiso 1.00 calc .
H(32) H 0.1247 0.2158 0.3228 0.0378 Uiso 1.00 calc .
H(33) H 0.0935 0.1256 0.3078 0.0378 Uiso 1.00 calc .
H(34) H 0.0371 0.2136 0.2112 0.0464 Uiso 1.00 calc .
H(35) H 0.0528 0.2673 0.2951 0.0464 Uiso 1.00 calc .
H(36) H 0.0684 0.3039 0.2263 0.0464 Uiso 1.00 calc .
H(37) H 0.1783 0.0172 0.2329 0.0311 Uiso 1.00 calc .
H(38) H 0.1857 0.0787 0.3112 0.0311 Uiso 1.00 calc .
H(39) H 0.1335 -0.0169 0.3394 0.0436 Uiso 1.00 calc .
H(40) H 0.1716 -0.0827 0.3342 0.0436 Uiso 1.00 calc .
H(41) H 0.1262 -0.0784 0.2611 0.0436 Uiso 1.00 calc .
H(42) H 0.0620 0.0268 0.1737 0.0321 Uiso 1.00 calc .
H(43) H 0.0891 0.0018 0.1195 0.0321 Uiso 1.00 calc .
H(44) H 0.0260 0.0720 0.0306 0.0316 Uiso 1.00 calc .
H(45) H 0.0276 0.1550 0.0922 0.0316 Uiso 1.00 calc .
H(46) H 0.0077 0.2468 -0.0605 0.0404 Uiso 1.00 calc .
H(47) H 0.0443 0.3132 -0.0707 0.0404 Uiso 1.00 calc .
H(48) H 0.0141 0.3301 0.0584 0.0457 Uiso 1.00 calc .
H(49) H 0.0506 0.3967 0.0479 0.0457 Uiso 1.00 calc .
H(50) H 0.0019 0.4029 -0.0146 0.0457 Uiso 1.00 calc .
H(51) H 0.0938 0.0513 -0.0319 0.0350 Uiso 1.00 calc .
H(52) H 0.0990 0.1427 -0.0803 0.0350 Uiso 1.00 calc .
H(53) H 0.0234 0.1433 -0.1535 0.0538 Uiso 1.00 calc .
H(54) H 0.0436 0.0433 -0.1639 0.0538 Uiso 1.00 calc .
H(56) H 0.2514 0.6424 0.0428 0.0376 Uiso 1.00 calc .
H(57) H 0.2123 0.6385 0.0162 0.0376 Uiso 1.00 calc .

loop_
_atom_site_aniso_label
_atom_site_aniso_U_11
_atom_site_aniso_U_22
_atom_site_aniso_U_33
_atom_site_aniso_U_12
_atom_site_aniso_U_13
_atom_site_aniso_U_23
Fe(1) 0.0204(4) 0.0171(4) 0.0197(4) -0.0022(2) 0.0094(3) -0.0023(2)
P(1) 0.0247(7) 0.0218(7) 0.0254(7) -0.0026(5) 0.0115(5) 0.0021(5)
P(2) 0.0236(6) 0.0211(6) 0.0212(6) -0.0045(5) 0.0091(5) -0.0033(5)
P(3) 0.0239(6) 0.0203(6) 0.0233(6) -0.0025(5) 0.0125(5) -0.0003(5)
P(4) 0.0218(6) 0.0213(7) 0.0246(7) -0.0017(5) 0.0085(5) -0.0015(5)
O(1) 0.032(2) 0.023(2) 0.036(2) 0.001(1) 0.017(2) -0.008(1)
O(2) 0.024(2) 0.022(2) 0.036(2) -0.004(1) 0.014(1) -0.002(1)
N(1) 0.018(2) 0.017(2) 0.020(2) -0.003(1) 0.007(2) 0.000(1)
C(1) 0.020(2) 0.020(2) 0.023(3) -0.003(2) 0.008(2) 0.002(2)
C(2) 0.025(2) 0.024(2) 0.024(3) 0.000(2) 0.008(2) -0.001(2)
C(3) 0.019(2) 0.026(2) 0.018(2) 0.003(2) 0.005(2) 0.002(2)
C(4) 0.050(3) 0.017(2) 0.029(3) -0.010(2) 0.005(2) 0.000(2)
C(5) 0.048(4) 0.041(4) 0.172(10) -0.020(3) 0.078(5) -0.025(5)
C(6) 0.037(3) 0.026(2) 0.049(3) 0.003(2) 0.018(3) 0.016(2)
C(7) 0.044(3) 0.025(3) 0.072(4) 0.009(3) 0.025(3) 0.000(3)
C(8) 0.037(3) 0.035(3) 0.024(2) 0.003(2) 0.012(2) 0.000(2)
C(9) 0.057(4) 0.036(3) 0.037(3) -0.004(3) 0.031(3) 0.004(2)
C(10) 0.028(2) 0.031(3) 0.030(2) -0.008(2) 0.012(2) 0.004(2)
C(11) 0.026(3) 0.024(2) 0.030(2) -0.010(2) 0.007(2) -0.001(2)
C(12) 0.035(3) 0.027(3) 0.023(2) -0.005(2) 0.010(2) -0.007(2)
C(13) 0.045(3) 0.034(3) 0.037(3) -0.001(2) 0.019(3) -0.016(2)
C(14) 0.027(2) 0.027(3) 0.029(3) 0.000(2) 0.010(2) -0.002(2)
C(15) 0.025(2) 0.043(3) 0.035(3) -0.002(2) 0.007(2) -0.002(2)
C(16) 0.038(3) 0.035(3) 0.032(3) -0.005(2) 0.024(2) -0.007(2)
C(17) 0.027(3) 0.056(4) 0.041(3) 0.002(2) 0.020(3) -0.007(3)
C(18) 0.027(2) 0.029(3) 0.021(2) 0.005(2) 0.009(2) 0.005(2)
C(19) 0.043(3) 0.030(3) 0.042(3) -0.003(2) 0.020(3) 0.008(2)
C(20) 0.024(2) 0.025(3) 0.031(3) -0.008(2) 0.008(2) -0.001(2)
C(21) 0.022(2) 0.030(3) 0.026(3) -0.007(2) 0.007(2) -0.003(2)
C(22) 0.026(3) 0.029(3) 0.041(3) 0.003(2) 0.005(2) 0.006(2)
C(23) 0.025(3) 0.032(3) 0.056(4) 0.002(2) 0.011(3) -0.002(2)
C(24) 0.033(2) 0.029(3) 0.028(3) -0.002(2) 0.010(2) -0.006(2)
C(25) 0.033(3) 0.053(4) 0.040(3) 0.001(3) 0.000(2) -0.018(3)

loop_
_atom_type_symbol
_atom_type_description
_atom_type_scat_dispersion_real
_atom_type_scat_dispersion_imag
_atom_type_scat_source
C C 0.003 0.002
;International Tables for Crystallography
(1992, Vol. C, Tables 4.2.6.8 and 6.1.1.1)
;
H H 0.000 0.000
;International Tables for Crystallography
(1992, Vol. C, Table 6.1.1.2)
;
Fe Fe 0.346 0.844
;International Tables for Crystallography
(1992, Vol. C, Tables 4.2.6.8 and 6.1.1.1)
;
N N 0.006 0.003
;International Tables for Crystallography
(1992, Vol. C, Tables 4.2.6.8 and 6.1.1.1)
;
O O 0.011 0.006
;International Tables for Crystallography
(1992, Vol. C, Tables 4.2.6.8 and 6.1.1.1)
;
P P 0.102 0.094
;International Tables for Crystallography
(1992, Vol. C, Tables 4.2.6.8 and 6.1.1.1)
;

loop_
_geom_angle_atom_site_label_1
_geom_angle_atom_site_label_2
_geom_angle_atom_site_label_3
_geom_angle
_geom_angle_site_symmetry_2
_geom_angle_site_symmetry_3
_geom_angle_publ_flag
P(1) Fe(1) P(2) 85.22(5) 1_555 1_555 yes
P(1) Fe(1) P(3) 177.98(6) 1_555 1_555 yes
P(1) Fe(1) P(4) 94.90(6) 1_555 1_555 yes
P(1) Fe(1) N(1) 91.6(1) 1_555 1_555 yes
P(1) Fe(1) H(1) 92(2) 1_555 1_555 no
P(2) Fe(1) P(3) 93.17(5) 1_555 1_555 yes
P(2) Fe(1) P(4) 174.05(6) 1_555 1_555 yes
P(2) Fe(1) N(1) 95.0(1) 1_555 1_555 yes
P(2) Fe(1) H(1) 86(2) 1_555 1_555 no
P(3) Fe(1) P(4) 86.57(5) 1_555 1_555 yes
P(3) Fe(1) N(1) 89.8(1) 1_555 1_555 yes
P(3) Fe(1) H(1) 86(2) 1_555 1_555 no
P(4) Fe(1) N(1) 91.0(1) 1_555 1_555 yes
P(4) Fe(1) H(1) 87(2) 1_555 1_555 no
N(1) Fe(1) H(1) 176(2) 1_555 1_555 no
Fe(1) P(1) C(6) 121.1(2) 1_555 1_555 yes
Fe(1) P(1) C(8) 117.4(2) 1_555 1_555 yes
Fe(1) P(1) C(10) 110.8(2) 1_555 1_555 yes
C(6) P(1) C(8) 100.7(3) 1_555 1_555 yes
C(6) P(1) C(10) 101.4(3) 1_555 1_555 yes
C(8) P(1) C(10) 102.9(2) 1_555 1_555 yes
Fe(1) P(2) C(11) 109.4(2) 1_555 1_555 yes
Fe(1) P(2) C(12) 123.4(2) 1_555 1_555 yes
Fe(1) P(2) C(14) 115.4(2) 1_555 1_555 yes
C(11) P(2) C(12) 101.6(2) 1_555 1_555 yes
C(11) P(2) C(14) 102.9(2) 1_555 1_555 yes
C(12) P(2) C(14) 101.5(2) 1_555 1_555 yes
Fe(1) P(3) C(16) 122.3(2) 1_555 1_555 yes
Fe(1) P(3) C(18) 118.1(2) 1_555 1_555 yes
Fe(1) P(3) C(20) 108.2(2) 1_555 1_555 yes
C(16) P(3) C(18) 100.6(2) 1_555 1_555 yes
C(16) P(3) C(20) 102.9(2) 1_555 1_555 yes
C(18) P(3) C(20) 102.0(2) 1_555 1_555 yes
Fe(1) P(4) C(21) 109.8(2) 1_555 1_555 yes
Fe(1) P(4) C(22) 124.1(2) 1_555 1_555 yes
Fe(1) P(4) C(24) 116.8(2) 1_555 1_555 yes
C(21) P(4) C(22) 100.5(2) 1_555 1_555 yes
C(21) P(4) C(24) 101.0(2) 1_555 1_555 yes
C(22) P(4) C(24) 101.3(3) 1_555 1_555 yes
C(3) O(2) C(4) 116.6(4) 1_555 1_555 yes
H(56) O(3) H(57) 122.1 1_555 1_555 no
O(4) O(4) C(27) 164(3) 2_554 1_555 yes
O(4) O(4) C(28) 46(1) 2_554 1_555 yes
O(4) O(4) C(28) 98(2) 2_554 2_554 yes
O(4) O(4) C(29) 152(1) 2_554 2_554 yes
C(27) O(4) C(28) 119(1) 1_555 1_555 yes
C(27) O(4) C(28) 79(1) 1_555 2_554 yes
C(27) O(4) C(29) 19(1) 1_555 2_554 yes
C(28) O(4) C(28) 71(2) 1_555 2_554 yes
C(28) O(4) C(29) 106(1) 1_555 2_554 yes
C(28) O(4) C(29) 60(1) 2_554 2_554 yes
Fe(1) N(1) C(1) 173.3(4) 1_555 1_555 yes
N(1) C(1) C(2) 178.6(5) 1_555 1_555 yes
C(1) C(2) C(3) 121.4(4) 1_555 1_555 yes
C(1) C(2) H(2) 119.2 1_555 1_555 no
C(3) C(2) H(2) 119.4 1_555 1_555 no
O(1) C(3) O(2) 119.4(4) 1_555 1_555 yes
O(1) C(3) C(2) 125.9(4) 1_555 1_555 yes
O(2) C(3) C(2) 114.7(4) 1_555 1_555 yes
O(2) C(4) C(5) 107.1(5) 1_555 1_555 yes
O(2) C(4) H(3) 110.3 1_555 1_555 no
O(2) C(4) H(4) 110.6 1_555 1_555 no
C(5) C(4) H(3) 109.3 1_555 1_555 no
C(5) C(4) H(4) 109.9 1_555 1_555 no
H(3) C(4) H(4) 109.6 1_555 1_555 no
C(4) C(5) H(5) 109.6 1_555 1_555 no
C(4) C(5) H(6) 109.1 1_555 1_555 no
C(4) C(5) H(7) 110.0 1_555 1_555 no
H(5) C(5) H(6) 108.7 1_555 1_555 no
H(5) C(5) H(7) 110.0 1_555 1_555 no
H(6) C(5) H(7) 109.5 1_555 1_555 no
P(1) C(6) C(7) 115.6(4) 1_555 1_555 yes
P(1) C(6) H(8) 107.4 1_555 1_555 no
P(1) C(6) H(9) 107.8 1_555 1_555 no
C(7) C(6) H(8) 108.1 1_555 1_555 no
C(7) C(6) H(9) 108.3 1_555 1_555 no
H(8) C(6) H(9) 109.5 1_555 1_555 no
C(6) C(7) H(10) 109.2 1_555 1_555 no
C(6) C(7) H(11) 109.3 1_555 1_555 no
C(6) C(7) H(12) 109.4 1_555 1_555 no
H(10) C(7) H(11) 109.4 1_555 1_555 no
H(10) C(7) H(12) 110.0 1_555 1_555 no
H(11) C(7) H(12) 109.6 1_555 1_555 no
P(1) C(8) C(9) 117.2(4) 1_555 1_555 yes
P(1) C(8) H(13) 107.2 1_555 1_555 no
P(1) C(8) H(14) 107.6 1_555 1_555 no
C(9) C(8) H(13) 107.3 1_555 1_555 no
C(9) C(8) H(14) 107.7 1_555 1_555 no
H(13) C(8) H(14) 109.7 1_555 1_555 no
C(8) C(9) H(15) 109.2 1_555 1_555 no
C(8) C(9) H(16) 108.5 1_555 1_555 no
C(8) C(9) H(17) 109.4 1_555 1_555 no
H(15) C(9) H(16) 109.7 1_555 1_555 no
H(15) C(9) H(17) 110.5 1_555 1_555 no
H(16) C(9) H(17) 109.5 1_555 1_555 no
P(1) C(10) C(11) 107.7(3) 1_555 1_555 yes
P(1) C(10) H(18) 109.7 1_555 1_555 no
P(1) C(10) H(19) 109.4 1_555 1_555 no
C(11) C(10) H(18) 110.2 1_555 1_555 no
C(11) C(10) H(19) 110.0 1_555 1_555 no
H(18) C(10) H(19) 109.8 1_555 1_555 no
P(2) C(11) C(10) 108.5(3) 1_555 1_555 yes
P(2) C(11) H(20) 109.7 1_555 1_555 no
P(2) C(11) H(21) 109.6 1_555 1_555 no
C(10) C(11) H(20) 109.8 1_555 1_555 no
C(10) C(11) H(21) 109.6 1_555 1_555 no
H(20) C(11) H(21) 109.6 1_555 1_555 no
P(2) C(12) C(13) 114.0(4) 1_555 1_555 yes
P(2) C(12) H(22) 108.2 1_555 1_555 no
P(2) C(12) H(23) 108.4 1_555 1_555 no
C(13) C(12) H(22) 108.1 1_555 1_555 no
C(13) C(12) H(23) 108.4 1_555 1_555 no
H(22) C(12) H(23) 109.7 1_555 1_555 no
C(12) C(13) H(24) 109.9 1_555 1_555 no
C(12) C(13) H(25) 109.6 1_555 1_555 no
C(12) C(13) H(26) 109.9 1_555 1_555 no
H(24) C(13) H(25) 109.2 1_555 1_555 no
H(24) C(13) H(26) 109.3 1_555 1_555 no
H(25) C(13) H(26) 108.9 1_555 1_555 no
P(2) C(14) C(15) 117.0(4) 1_555 1_555 yes
P(2) C(14) H(27) 107.3 1_555 1_555 no
P(2) C(14) H(28) 107.6 1_555 1_555 no
C(15) C(14) H(27) 107.6 1_555 1_555 no
C(15) C(14) H(28) 108.0 1_555 1_555 no
H(27) C(14) H(28) 109.1 1_555 1_555 no
C(14) C(15) H(29) 109.7 1_555 1_555 no
C(14) C(15) H(30) 109.3 1_555 1_555 no
C(14) C(15) H(31) 110.1 1_555 1_555 no
H(29) C(15) H(30) 108.7 1_555 1_555 no
H(29) C(15) H(31) 109.6 1_555 1_555 no
H(30) C(15) H(31) 109.4 1_555 1_555 no
P(3) C(16) C(17) 116.0(4) 1_555 1_555 yes
P(3) C(16) H(32) 108.2 1_555 1_555 no
P(3) C(16) H(33) 108.0 1_555 1_555 no
C(17) C(16) H(32) 107.6 1_555 1_555 no
C(17) C(16) H(33) 107.3 1_555 1_555 no
H(32) C(16) H(33) 109.7 1_555 1_555 no
C(16) C(17) H(34) 109.5 1_555 1_555 no
C(16) C(17) H(35) 109.2 1_555 1_555 no
C(16) C(17) H(36) 109.2 1_555 1_555 no
H(34) C(17) H(35) 109.7 1_555 1_555 no
H(34) C(17) H(36) 109.8 1_555 1_555 no
H(35) C(17) H(36) 109.5 1_555 1_555 no
P(3) C(18) C(19) 117.2(4) 1_555 1_555 yes
P(3) C(18) H(37) 107.0 1_555 1_555 no
P(3) C(18) H(38) 107.5 1_555 1_555 no
C(19) C(18) H(37) 107.5 1_555 1_555 no
C(19) C(18) H(38) 107.9 1_555 1_555 no
H(37) C(18) H(38) 109.6 1_555 1_555 no
C(18) C(19) H(39) 109.0 1_555 1_555 no
C(18) C(19) H(40) 109.2 1_555 1_555 no
C(18) C(19) H(41) 109.2 1_555 1_555 no
H(39) C(19) H(40) 110.0 1_555 1_555 no
H(39) C(19) H(41) 109.6 1_555 1_555 no
H(40) C(19) H(41) 109.8 1_555 1_555 no
P(3) C(20) C(21) 108.8(3) 1_555 1_555 yes
P(3) C(20) H(42) 109.6 1_555 1_555 no
P(3) C(20) H(43) 109.8 1_555 1_555 no
C(21) C(20) H(42) 109.5 1_555 1_555 no
C(21) C(20) H(43) 109.7 1_555 1_555 no
H(42) C(20) H(43) 109.4 1_555 1_555 no
P(4) C(21) C(20) 108.6(3) 1_555 1_555 yes
P(4) C(21) H(44) 109.9 1_555 1_555 no
P(4) C(21) H(45) 109.9 1_555 1_555 no
C(20) C(21) H(44) 109.3 1_555 1_555 no
C(20) C(21) H(45) 109.4 1_555 1_555 no
H(44) C(21) H(45) 109.7 1_555 1_555 no
P(4) C(22) C(23) 114.3(4) 1_555 1_555 yes
P(4) C(22) H(46) 108.5 1_555 1_555 no
P(4) C(22) H(47) 109.0 1_555 1_555 no
C(23) C(22) H(46) 107.6 1_555 1_555 no
C(23) C(22) H(47) 108.0 1_555 1_555 no
H(46) C(22) H(47) 109.4 1_555 1_555 no
C(22) C(23) H(48) 109.6 1_555 1_555 no
C(22) C(23) H(49) 109.3 1_555 1_555 no
C(22) C(23) H(50) 109.2 1_555 1_555 no
H(48) C(23) H(49) 110.1 1_555 1_555 no
H(48) C(23) H(50) 109.3 1_555 1_555 no
H(49) C(23) H(50) 109.4 1_555 1_555 no
P(4) C(24) C(25) 117.8(4) 1_555 1_555 yes
P(4) C(24) H(51) 107.4 1_555 1_555 no
P(4) C(24) H(52) 107.1 1_555 1_555 no
C(25) C(24) H(51) 107.6 1_555 1_555 no
C(25) C(24) H(52) 107.3 1_555 1_555 no
H(51) C(24) H(52) 109.4 1_555 1_555 no
C(24) C(25) H(53) 110.0 1_555 1_555 no
C(24) C(25) H(54) 108.5 1_555 1_555 no
H(53) C(25) H(54) 108.6 1_555 1_555 no
C(27) C(26) C(29) 18(2) 1_555 2_554 yes
O(4) C(27) C(26) 117(2) 1_555 1_555 yes
O(4) C(27) C(28) 38(1) 1_555 2_554 yes
O(4) C(27) C(29) 100(6) 1_555 2_554 yes
C(26) C(27) C(28) 132(2) 1_555 2_554 yes
C(26) C(27) C(29) 120(6) 1_555 2_554 yes
C(28) C(27) C(29) 62(5) 2_554 2_554 yes
O(4) C(28) O(4) 35(1) 1_555 2_554 yes
O(4) C(28) C(27) 95(1) 1_555 2_554 yes
O(4) C(28) C(28) 42.1(10) 1_555 2_554 yes
O(4) C(28) C(29) 114(2) 1_555 1_555 yes
O(4) C(28) C(27) 61(1) 2_554 2_554 yes
O(4) C(28) C(28) 66(1) 2_554 2_554 yes
O(4) C(28) C(29) 81(2) 2_554 1_555 yes
C(27) C(28) C(28) 105(2) 2_554 2_554 yes
C(27) C(28) C(29) 20(1) 2_554 1_555 yes
C(28) C(28) C(29) 114(2) 2_554 1_555 yes
O(4) C(29) C(26) 88(2) 2_554 2_554 yes
O(4) C(29) C(27) 59(5) 2_554 2_554 yes
O(4) C(29) C(28) 38(1) 2_554 1_555 yes
C(26) C(29) C(27) 40(4) 2_554 2_554 yes
C(26) C(29) C(28) 117(2) 2_554 1_555 yes
C(27) C(29) C(28) 97(6) 2_554 1_555 yes

loop_
_geom_bond_atom_site_label_1
_geom_bond_atom_site_label_2
_geom_bond_distance
_geom_bond_site_symmetry_2
_geom_bond_publ_flag
Fe(1) P(1) 2.221(1) . yes
Fe(1) P(2) 2.220(2) . yes
Fe(1) P(3) 2.220(1) . yes
Fe(1) P(4) 2.209(2) . yes
Fe(1) N(1) 1.945(4) . yes
Fe(1) H(1) 1.50(6) . no
P(1) C(6) 1.841(6) . yes
P(1) C(8) 1.846(5) . yes
P(1) C(10) 1.857(5) . yes
P(2) C(11) 1.852(5) . yes
P(2) C(12) 1.839(5) . yes
P(2) C(14) 1.853(6) . yes
P(3) C(16) 1.841(5) . yes
P(3) C(18) 1.844(5) . yes
P(3) C(20) 1.847(5) . yes
P(4) C(21) 1.860(5) . yes
P(4) C(22) 1.850(6) . yes
P(4) C(24) 1.862(5) . yes
O(1) C(3) 1.262(6) . yes
O(2) C(3) 1.366(6) . yes
O(2) C(4) 1.440(6) . yes
O(3) H(56) 0.833 . no
O(3) H(57) 0.497 . no
O(4) O(4) 0.90(3) 2_554 yes
O(4) C(27) 1.57(3) . yes
O(4) C(28) 1.53(2) . yes
O(4) C(28) 1.12(2) 2_554 yes
O(4) C(29) 1.79(4) 2_554 yes
N(1) C(1) 1.167(6) . yes
C(1) C(2) 1.388(7) . yes
C(2) C(3) 1.392(7) . yes
C(2) H(2) 0.951 . no
C(4) C(5) 1.483(8) . yes
C(4) H(3) 0.949 . no
C(4) H(4) 0.949 . no
C(5) H(5) 0.952 . no
C(5) H(6) 0.957 . no
C(5) H(7) 0.942 . no
C(6) C(7) 1.522(9) . yes
C(6) H(8) 0.954 . no
C(6) H(9) 0.945 . no
C(7) H(10) 0.948 . no
C(7) H(11) 0.953 . no
C(7) H(12) 0.946 . no
C(8) C(9) 1.526(7) . yes
C(8) H(13) 0.953 . no
C(8) H(14) 0.945 . no
C(9) H(15) 0.943 . no
C(9) H(16) 0.955 . no
C(9) H(17) 0.945 . no
C(10) C(11) 1.526(7) . yes
C(10) H(18) 0.946 . no
C(10) H(19) 0.951 . no
C(11) H(20) 0.949 . no
C(11) H(21) 0.950 . no
C(12) C(13) 1.511(8) . yes
C(12) H(22) 0.950 . no
C(12) H(23) 0.947 . no
C(13) H(24) 0.949 . no
C(13) H(25) 0.954 . no
C(13) H(26) 0.952 . no
C(14) C(15) 1.513(8) . yes
C(14) H(27) 0.955 . no
C(14) H(28) 0.949 . no
C(15) H(29) 0.954 . no
C(15) H(30) 0.955 . no
C(15) H(31) 0.945 . no
C(16) C(17) 1.526(8) . yes
C(16) H(32) 0.947 . no
C(16) H(33) 0.951 . no
C(17) H(34) 0.947 . no
C(17) H(35) 0.951 . no
C(17) H(36) 0.949 . no
C(18) C(19) 1.536(7) . yes
C(18) H(37) 0.954 . no
C(18) H(38) 0.945 . no
C(19) H(39) 0.948 . no
C(19) H(40) 0.946 . no
C(19) H(41) 0.951 . no
C(20) C(21) 1.533(7) . yes
C(20) H(42) 0.952 . no
C(20) H(43) 0.948 . no
C(21) H(44) 0.949 . no
C(21) H(45) 0.948 . no
C(22) C(23) 1.524(8) . yes
C(22) H(46) 0.954 . no
C(22) H(47) 0.947 . no
C(23) H(48) 0.947 . no
C(23) H(49) 0.946 . no
C(23) H(50) 0.955 . no
C(24) C(25) 1.515(8) . yes
C(24) H(51) 0.947 . no
C(24) H(52) 0.954 . no
C(25) H(53) 0.943 . no
C(25) H(54) 0.967 . no
C(26) C(27) 1.22(3) . yes
C(26) C(29) 1.63(4) 2_554 yes
C(27) C(28) 1.76(4) 2_554 yes
C(27) C(29) 0.61(5) 2_554 yes
C(28) C(28) 1.59(4) 2_554 yes
C(28) C(29) 1.58(4) . yes

loop_
_geom_contact_atom_site_label_1
_geom_contact_atom_site_label_2
_geom_contact_distance
_geom_contact_site_symmetry_2
O(1) O(3) 2.872(5) 7_555
O(1) O(3) 2.882(5) 1_545
O(1) C(12) 3.442(6) 4_554
O(1) C(16) 3.574(7) 4_554
O(3) C(2) 3.466(6) 7_555
O(3) C(3) 3.522(6) 7_555
O(3) C(10) 3.541(6) .
O(3) C(14) 3.556(7) 6_555
O(3) C(13) 3.593(7) 4_564

loop_
_geom_torsion_atom_site_label_1
_geom_torsion_atom_site_label_2
_geom_torsion_atom_site_label_3
_geom_torsion_atom_site_label_4
_geom_torsion
_geom_torsion_site_symmetry_1
_geom_torsion_site_symmetry_2
_geom_torsion_site_symmetry_3
_geom_torsion_site_symmetry_4
_geom_torsion_publ_flag
Fe(1) P(1) C(6) C(7) 64.0(5) 1_555 1_555 1_555 1_555 yes
Fe(1) P(1) C(8) C(9) -155.3(4) 1_555 1_555 1_555 1_555 yes
Fe(1) P(1) C(10) C(11) -33.9(4) 1_555 1_555 1_555 1_555 yes
Fe(1) P(2) C(11) C(10) -40.4(4) 1_555 1_555 1_555 1_555 yes
Fe(1) P(2) C(12) C(13) -56.3(4) 1_555 1_555 1_555 1_555 yes
Fe(1) P(2) C(14) C(15) 156.9(4) 1_555 1_555 1_555 1_555 yes
Fe(1) P(3) C(16) C(17) 55.1(5) 1_555 1_555 1_555 1_555 yes
Fe(1) P(3) C(18) C(19) -162.9(3) 1_555 1_555 1_555 1_555 yes
Fe(1) P(3) C(20) C(21) -40.8(4) 1_555 1_555 1_555 1_555 yes
Fe(1) P(4) C(21) C(20) -32.2(4) 1_555 1_555 1_555 1_555 yes
Fe(1) P(4) C(22) C(23) -46.5(5) 1_555 1_555 1_555 1_555 yes
Fe(1) P(4) C(24) C(25) -177.1(4) 1_555 1_555 1_555 1_555 yes
Fe(1) N(1) C(1) C(2) 45(21) 1_555 1_555 1_555 1_555 yes
P(1) Fe(1) P(2) C(11) 15.2(2) 1_555 1_555 1_555 1_555 yes
P(1) Fe(1) P(2) C(12) 134.4(2) 1_555 1_555 1_555 1_555 yes
P(1) Fe(1) P(2) C(14) -100.2(2) 1_555 1_555 1_555 1_555 yes
P(1) Fe(1) P(3) C(16) 34(1) 1_555 1_555 1_555 1_555 yes
P(1) Fe(1) P(3) C(18) -91(1) 1_555 1_555 1_555 1_555 yes
P(1) Fe(1) P(3) C(20) 153(1) 1_555 1_555 1_555 1_555 yes
P(1) Fe(1) P(4) C(21) -172.7(2) 1_555 1_555 1_555 1_555 yes
P(1) Fe(1) P(4) C(22) -54.1(2) 1_555 1_555 1_555 1_555 yes
P(1) Fe(1) P(4) C(24) 73.2(2) 1_555 1_555 1_555 1_555 yes
P(1) Fe(1) N(1) C(1) -73(3) 1_555 1_555 1_555 1_555 yes
P(1) C(10) C(11) P(2) 45.4(4) 1_555 1_555 1_555 1_555 yes
P(2) Fe(1) P(1) C(6) -110.8(3) 1_555 1_555 1_555 1_555 yes
P(2) Fe(1) P(1) C(8) 125.4(2) 1_555 1_555 1_555 1_555 yes
P(2) Fe(1) P(1) C(10) 7.6(2) 1_555 1_555 1_555 1_555 yes
P(2) Fe(1) P(3) C(16) 71.4(2) 1_555 1_555 1_555 1_555 yes
P(2) Fe(1) P(3) C(18) -54.4(2) 1_555 1_555 1_555 1_555 yes
P(2) Fe(1) P(3) C(20) -169.5(2) 1_555 1_555 1_555 1_555 yes
P(2) Fe(1) P(4) C(21) -81.8(6) 1_555 1_555 1_555 1_555 yes
P(2) Fe(1) P(4) C(22) 36.8(6) 1_555 1_555 1_555 1_555 yes
P(2) Fe(1) P(4) C(24) 164.1(5) 1_555 1_555 1_555 1_555 yes
P(2) Fe(1) N(1) C(1) -159(3) 1_555 1_555 1_555 1_555 yes
P(3) Fe(1) P(1) C(6) -73(1) 1_555 1_555 1_555 1_555 yes
P(3) Fe(1) P(1) C(8) 162(1) 1_555 1_555 1_555 1_555 yes
P(3) Fe(1) P(1) C(10) 45(1) 1_555 1_555 1_555 1_555 yes
P(3) Fe(1) P(2) C(11) -163.6(2) 1_555 1_555 1_555 1_555 yes
P(3) Fe(1) P(2) C(12) -44.4(2) 1_555 1_555 1_555 1_555 yes
P(3) Fe(1) P(2) C(14) 81.0(2) 1_555 1_555 1_555 1_555 yes
P(3) Fe(1) P(4) C(21) 5.9(2) 1_555 1_555 1_555 1_555 yes
P(3) Fe(1) P(4) C(22) 124.5(2) 1_555 1_555 1_555 1_555 yes
P(3) Fe(1) P(4) C(24) -108.2(2) 1_555 1_555 1_555 1_555 yes
P(3) Fe(1) N(1) C(1) 107(3) 1_555 1_555 1_555 1_555 yes
P(3) C(20) C(21) P(4) 45.3(4) 1_555 1_555 1_555 1_555 yes
P(4) Fe(1) P(1) C(6) 63.3(3) 1_555 1_555 1_555 1_555 yes
P(4) Fe(1) P(1) C(8) -60.6(2) 1_555 1_555 1_555 1_555 yes
P(4) Fe(1) P(1) C(10) -178.3(2) 1_555 1_555 1_555 1_555 yes
P(4) Fe(1) P(2) C(11) -76.3(6) 1_555 1_555 1_555 1_555 yes
P(4) Fe(1) P(2) C(12) 43.0(6) 1_555 1_555 1_555 1_555 yes
P(4) Fe(1) P(2) C(14) 168.4(5) 1_555 1_555 1_555 1_555 yes
P(4) Fe(1) P(3) C(16) -102.7(2) 1_555 1_555 1_555 1_555 yes
P(4) Fe(1) P(3) C(18) 131.6(2) 1_555 1_555 1_555 1_555 yes
P(4) Fe(1) P(3) C(20) 16.5(2) 1_555 1_555 1_555 1_555 yes
P(4) Fe(1) N(1) C(1) 20(3) 1_555 1_555 1_555 1_555 yes
O(1) C(3) O(2) C(4) 3.7(6) 1_555 1_555 1_555 1_555 yes
O(1) C(3) C(2) C(1) 177.4(5) 1_555 1_555 1_555 1_555 yes
O(2) C(3) C(2) C(1) -3.3(7) 1_555 1_555 1_555 1_555 yes
O(4) O(4) C(27) C(26) 151(8) 1_555 2_554 2_554 2_554 yes
O(4) O(4) C(27) C(28) -84(8) 1_555 2_554 2_554 1_555 yes
O(4) O(4) C(27) C(29) -75(11) 1_555 2_554 2_554 1_555 yes
O(4) O(4) C(28) C(27) 164(3) 1_555 2_554 1_555 2_554 yes
O(4) O(4) C(28) C(28) 38(2) 1_555 2_554 1_555 2_554 yes
O(4) O(4) C(28) C(29) 160(3) 1_555 2_554 1_555 1_555 yes
O(4) O(4) C(28) C(27) -13(3) 1_555 2_554 2_554 1_555 yes
O(4) O(4) C(28) C(28) -121(4) 1_555 2_554 2_554 1_555 yes
O(4) O(4) C(28) C(29) -20(3) 1_555 2_554 2_554 2_554 yes
O(4) O(4) C(29) C(26) 175(8) 1_555 2_554 1_555 2_554 yes
O(4) O(4) C(29) C(27) 145(9) 1_555 2_554 1_555 2_554 yes
O(4) O(4) C(29) C(28) -43(8) 1_555 2_554 1_555 1_555 yes
O(4) C(27) C(26) C(29) 123(8) 1_555 1_555 1_555 2_554 yes
O(4) C(27) C(28) C(28) 50(1) 1_555 1_555 2_554 1_555 yes
O(4) C(27) C(28) C(29) 170(7) 1_555 1_555 2_554 2_554 yes
O(4) C(27) C(29) C(26) -130(6) 1_555 1_555 2_554 1_555 yes
O(4) C(27) C(29) C(28) -6(4) 1_555 1_555 2_554 2_554 yes
O(4) C(28) O(4) C(27) -164(3) 1_555 1_555 2_554 2_554 yes
O(4) C(28) O(4) C(28) -38(2) 1_555 1_555 2_554 2_554 yes
O(4) C(28) O(4) C(29) -160(3) 1_555 1_555 2_554 1_555 yes
O(4) C(28) C(27) C(26) 90(3) 1_555 1_555 2_554 2_554 yes
O(4) C(28) C(27) C(29) -161(6) 1_555 1_555 2_554 1_555 yes
O(4) C(28) C(28) O(4) 32(2) 1_555 1_555 2_554 2_554 yes
O(4) C(28) C(28) C(27) -47(1) 1_555 1_555 2_554 1_555 yes
O(4) C(28) C(28) C(29) -67(2) 1_555 1_555 2_554 2_554 yes
O(4) C(28) C(29) C(26) 57(3) 1_555 1_555 1_555 2_554 yes
O(4) C(28) C(29) C(27) 20(7) 1_555 1_555 1_555 2_554 yes
O(4) C(28) O(4) C(27) -171(4) 1_555 2_554 2_554 2_554 yes
O(4) C(28) O(4) C(28) 121(4) 1_555 2_554 2_554 1_555 yes
O(4) C(28) O(4) C(29) 171(4) 1_555 2_554 2_554 1_555 yes
O(4) C(28) C(27) C(26) 81(3) 1_555 2_554 1_555 1_555 yes
O(4) C(28) C(27) C(29) -170(7) 1_555 2_554 1_555 2_554 yes
O(4) C(28) C(28) O(4) -32(2) 1_555 2_554 1_555 2_554 yes
O(4) C(28) C(28) C(27) -80(2) 1_555 2_554 1_555 2_554 yes
O(4) C(28) C(28) C(29) -99(2) 1_555 2_554 1_555 1_555 yes
O(4) C(28) C(29) C(26) 45(3) 1_555 2_554 2_554 1_555 yes
O(4) C(28) C(29) C(27) 8(6) 1_555 2_554 2_554 1_555 yes
O(4) C(29) C(26) C(27) -40(6) 1_555 2_554 1_555 1_555 yes
O(4) C(29) C(27) C(26) 130(6) 1_555 2_554 1_555 1_555 yes
O(4) C(29) C(27) C(28) 6(4) 1_555 2_554 1_555 2_554 yes
O(4) C(29) C(28) C(27) -8(6) 1_555 2_554 2_554 1_555 yes
O(4) C(29) C(28) C(28) 58(1) 1_555 2_554 2_554 1_555 yes
N(1) Fe(1) P(1) C(6) 154.4(3) 1_555 1_555 1_555 1_555 yes
N(1) Fe(1) P(1) C(8) 30.5(2) 1_555 1_555 1_555 1_555 yes
N(1) Fe(1) P(1) C(10) -87.2(2) 1_555 1_555 1_555 1_555 yes
N(1) Fe(1) P(2) C(11) 106.3(2) 1_555 1_555 1_555 1_555 yes
N(1) Fe(1) P(2) C(12) -134.4(2) 1_555 1_555 1_555 1_555 yes
N(1) Fe(1) P(2) C(14) -9.1(2) 1_555 1_555 1_555 1_555 yes
N(1) Fe(1) P(3) C(16) 166.4(2) 1_555 1_555 1_555 1_555 yes
N(1) Fe(1) P(3) C(18) 40.6(2) 1_555 1_555 1_555 1_555 yes
N(1) Fe(1) P(3) C(20) -74.5(2) 1_555 1_555 1_555 1_555 yes
N(1) Fe(1) P(4) C(21) 95.7(2) 1_555 1_555 1_555 1_555 yes
N(1) Fe(1) P(4) C(22) -145.8(3) 1_555 1_555 1_555 1_555 yes
N(1) Fe(1) P(4) C(24) -18.5(2) 1_555 1_555 1_555 1_555 yes
N(1) C(1) C(2) C(3) -106(19) 1_555 1_555 1_555 1_555 yes
C(2) C(3) O(2) C(4) -175.7(4) 1_555 1_555 1_555 1_555 yes
C(3) O(2) C(4) C(5) 171.1(6) 1_555 1_555 1_555 1_555 yes
C(6) P(1) C(8) C(9) 71.1(5) 1_555 1_555 1_555 1_555 yes
C(6) P(1) C(10) C(11) 95.9(4) 1_555 1_555 1_555 1_555 yes
C(7) C(6) P(1) C(8) -164.7(4) 1_555 1_555 1_555 1_555 yes
C(7) C(6) P(1) C(10) -59.0(4) 1_555 1_555 1_555 1_555 yes
C(8) P(1) C(10) C(11) -160.2(4) 1_555 1_555 1_555 1_555 yes
C(9) C(8) P(1) C(10) -33.4(5) 1_555 1_555 1_555 1_555 yes
C(10) C(11) P(2) C(12) -172.3(4) 1_555 1_555 1_555 1_555 yes
C(10) C(11) P(2) C(14) 82.8(4) 1_555 1_555 1_555 1_555 yes
C(11) P(2) C(12) C(13) 66.5(4) 1_555 1_555 1_555 1_555 yes
C(11) P(2) C(14) C(15) 37.9(5) 1_555 1_555 1_555 1_555 yes
C(12) P(2) C(14) C(15) -67.1(5) 1_555 1_555 1_555 1_555 yes
C(13) C(12) P(2) C(14) 172.5(4) 1_555 1_555 1_555 1_555 yes
C(16) P(3) C(18) C(19) 61.4(5) 1_555 1_555 1_555 1_555 yes
C(16) P(3) C(20) C(21) 90.0(4) 1_555 1_555 1_555 1_555 yes
C(17) C(16) P(3) C(18) -171.7(4) 1_555 1_555 1_555 1_555 yes
C(17) C(16) P(3) C(20) -66.6(5) 1_555 1_555 1_555 1_555 yes
C(18) P(3) C(20) C(21) -166.0(3) 1_555 1_555 1_555 1_555 yes
C(19) C(18) P(3) C(20) -44.4(5) 1_555 1_555 1_555 1_555 yes
C(20) C(21) P(4) C(22) -164.4(4) 1_555 1_555 1_555 1_555 yes
C(20) C(21) P(4) C(24) 91.8(4) 1_555 1_555 1_555 1_555 yes
C(21) P(4) C(22) C(23) 76.3(4) 1_555 1_555 1_555 1_555 yes
C(21) P(4) C(24) C(25) 63.9(5) 1_555 1_555 1_555 1_555 yes
C(22) P(4) C(24) C(25) -39.4(5) 1_555 1_555 1_555 1_555 yes
C(23) C(22) P(4) C(24) 179.9(4) 1_555 1_555 1_555 1_555 yes
C(26) C(27) O(4) C(28) 173(2) 1_555 1_555 1_555 1_555 yes
C(26) C(27) O(4) C(28) -124(2) 1_555 1_555 1_555 2_554 yes
C(26) C(27) O(4) C(29) -133(7) 1_555 1_555 1_555 2_554 yes
C(26) C(27) C(28) C(28) 132(2) 1_555 1_555 2_554 1_555 yes
C(26) C(27) C(28) C(29) -107(7) 1_555 1_555 2_554 2_554 yes
C(26) C(27) C(29) C(28) 124(4) 1_555 1_555 2_554 2_554 yes
C(26) C(29) O(4) C(27) 29(5) 1_555 2_554 1_555 1_555 yes
C(26) C(29) O(4) C(28) 162(1) 1_555 2_554 1_555 1_555 yes
C(26) C(29) O(4) C(28) -141(2) 1_555 2_554 1_555 2_554 yes
C(26) C(29) C(27) C(28) -124(4) 1_555 2_554 1_555 2_554 yes
C(26) C(29) C(28) C(27) 36(4) 1_555 2_554 2_554 1_555 yes
C(26) C(29) C(28) C(28) 103(2) 1_555 2_554 2_554 1_555 yes
C(27) O(4) O(4) C(27) 108(19) 1_555 1_555 2_554 2_554 yes
C(27) O(4) O(4) C(28) 26(11) 1_555 1_555 2_554 1_555 yes
C(27) O(4) O(4) C(28) 81(8) 1_555 1_555 2_554 2_554 yes
C(27) O(4) O(4) C(29) 64(17) 1_555 1_555 2_554 1_555 yes
C(27) O(4) C(28) C(28) 66(2) 1_555 1_555 1_555 2_554 yes
C(27) O(4) C(28) C(29) 167(2) 1_555 1_555 1_555 1_555 yes
C(27) O(4) C(28) C(28) -125(1) 1_555 1_555 2_554 1_555 yes
C(27) O(4) C(28) C(29) -3(2) 1_555 1_555 2_554 2_554 yes
C(27) O(4) C(29) C(28) 170(7) 1_555 1_555 2_554 2_554 yes
C(27) C(26) C(29) C(28) -66(7) 1_555 1_555 2_554 2_554 yes
C(27) C(28) O(4) C(28) 125(1) 1_555 2_554 1_555 1_555 yes
C(27) C(28) O(4) C(29) 3(2) 1_555 2_554 1_555 2_554 yes
C(27) C(28) O(4) C(28) 107(2) 1_555 2_554 2_554 1_555 yes
C(27) C(28) O(4) C(29) 157(2) 1_555 2_554 2_554 1_555 yes
C(27) C(28) C(28) C(27) -128(2) 1_555 2_554 1_555 2_554 yes
C(27) C(28) C(28) C(29) -147(2) 1_555 2_554 1_555 1_555 yes
C(27) C(29) O(4) C(28) 132(6) 1_555 2_554 1_555 1_555 yes
C(27) C(29) O(4) C(28) -170(7) 1_555 2_554 1_555 2_554 yes
C(27) C(29) C(28) C(28) 67(6) 1_555 2_554 2_554 1_555 yes
C(28) O(4) O(4) C(28) 54(4) 1_555 1_555 2_554 2_554 yes
C(28) O(4) O(4) C(29) 37(6) 1_555 1_555 2_554 1_555 yes
C(28) O(4) C(27) C(29) -53(6) 1_555 1_555 1_555 2_554 yes
C(28) O(4) C(28) O(4) -38(2) 1_555 1_555 2_554 2_554 yes
C(28) O(4) C(28) C(29) 122(2) 1_555 1_555 2_554 2_554 yes
C(28) O(4) O(4) C(28) -54(4) 1_555 2_554 1_555 2_554 yes
C(28) O(4) O(4) C(29) -17(9) 1_555 2_554 1_555 2_554 yes
C(28) O(4) C(27) C(29) 8(6) 1_555 2_554 2_554 1_555 yes
C(28) O(4) C(28) O(4) 121(4) 1_555 2_554 2_554 1_555 yes
C(28) O(4) C(28) C(29) 100(3) 1_555 2_554 2_554 2_554 yes
C(28) C(27) O(4) C(29) -8(6) 1_555 2_554 2_554 1_555 yes
C(28) C(27) C(26) C(29) 79(7) 1_555 2_554 2_554 1_555 yes
C(28) C(28) O(4) C(29) -122(2) 1_555 2_554 1_555 2_554 yes
C(28) C(28) O(4) C(29) 50(2) 1_555 2_554 2_554 1_555 yes
C(28) C(28) C(27) C(29) -119(6) 1_555 2_554 1_555 2_554 yes
C(29) O(4) O(4) C(29) 19(16) 1_555 2_554 1_555 2_554 yes
C(29) C(28) C(28) C(29) -167(4) 1_555 1_555 2_554 2_554 yes
